data_7236219
loop_
_publ_author_name
'Klemens, Tomasz'
'\'Switlicka-Olszewska, Anna'
'Machura, Barbara'
'Grucela, Marzena'
'Janeczek, Henryk'
'Schab-Balcerzak, Ewa'
'Szlapa, Agata'
'Kula, Slawomir'
'Krompiec, Stanis\/law'
'Smolarek, Karolina'
'Kowalska, Dorota'
'Mackowski, Sebastian'
'Erfurt, Karol'
'Lodowski, Piotr'

_publ_section_title
;
 Synthesis, photophysical properties and application in organic light
 emitting devices of rhenium(i) carbonyls incorporating functionalized
 2,2&#x2032;:6&#x2032;,2&#x2032;&#x2032;-terpyridines
;
_journal_issue 61
_journal_name_full 'RSC Advances'
_journal_page_first 56335
_journal_paper_doi 10.1039/C6RA08981J
_journal_volume 6
_journal_year 2016
_chemical_formula_moiety 'C24 H14 Br Cl N3 O3 Re'
_chemical_formula_sum 'C24 H14 Br Cl N3 O3 Re'
_chemical_formula_weight 693.94
_space_group_crystal_system monoclinic
_space_group_IT_number 14
_space_group_name_Hall '-P 2ybc'
_space_group_name_H-M_alt 'P 1 21/c 1'
_atom_sites_solution_hydrogens geom
_audit_creation_method SHELXL-2014/6
_audit_update_record
;
2016-03-30 deposited with the CCDC.
2016-06-01 downloaded from the CCDC.
;
_cell_angle_alpha 90
_cell_angle_beta 104.218(6)
_cell_angle_gamma 90
_cell_formula_units_Z 4
_cell_length_a 9.4203(6)
_cell_length_b 20.6584(8)
_cell_length_c 11.8992(7)
_cell_measurement_reflns_used 3766
_cell_measurement_temperature 295(2)
_cell_measurement_theta_max 28.9300
_cell_measurement_theta_min 3.8400
_cell_volume 2244.7(2)
_computing_cell_refinement 'CrysAlis RED v. 1.163 (UNIL IC & KUMA 2000)'
_computing_data_collection 'CrysAlis CCD v. 1.163 (UNIL IC & KUMA 2000)'
_computing_data_reduction 'CrysAlis RED v. 1.163 (UNIL IC & KUMA 2000)'
_computing_molecular_graphics 'Mercury (Macrae, J.Appl.Cryst. 41 (2008) 466-470'
_computing_publication_material 'Olex2 (Dolomanov et al., 2009)'
_computing_structure_refinement 'SHELXL-2014/6 (Sheldrick, 2014)'
_computing_structure_solution 'SHELXS-97 (Sheldrick, 1990)'
_diffrn_ambient_temperature 295(2)
_diffrn_measured_fraction_theta_full 0.976
_diffrn_measured_fraction_theta_max 0.997
_diffrn_measurement_device_type 'Oxford Diffraction Gemini A Ultra'
_diffrn_radiation_type MoK\a
_diffrn_radiation_wavelength 0.71073
_diffrn_reflns_av_R_equivalents 0.0511
_diffrn_reflns_av_unetI/netI 0.0648
_diffrn_reflns_Laue_measured_fraction_full 0.976
_diffrn_reflns_Laue_measured_fraction_max 0.997
_diffrn_reflns_limit_h_max 11
_diffrn_reflns_limit_h_min -8
_diffrn_reflns_limit_k_max 18
_diffrn_reflns_limit_k_min -24
_diffrn_reflns_limit_l_max 14
_diffrn_reflns_limit_l_min -14
_diffrn_reflns_number 9568
_diffrn_reflns_point_group_measured_fraction_full 0.976
_diffrn_reflns_point_group_measured_fraction_max 0.997
_diffrn_reflns_theta_full 25.242
_diffrn_reflns_theta_max 25.049
_diffrn_reflns_theta_min 3.446
_exptl_absorpt_coefficient_mu 7.345
_exptl_absorpt_correction_T_max 1.00000
_exptl_absorpt_correction_T_min 0.08504
_exptl_absorpt_correction_type multi-scan
_exptl_absorpt_process_details 'Blessing, Acta Cryst. A51 (1995) 33-38'
_exptl_crystal_colour orange
_exptl_crystal_density_diffrn 2.053
_exptl_crystal_description needle
_exptl_crystal_F_000 1320
_exptl_crystal_size_max 0.14
_exptl_crystal_size_mid 0.09
_exptl_crystal_size_min 0.04
_refine_diff_density_max 1.732
_refine_diff_density_min -2.151
_refine_diff_density_rms 0.175
_refine_ls_extinction_method none
_refine_ls_goodness_of_fit_ref 1.085
_refine_ls_hydrogen_treatment constr
_refine_ls_matrix_type full
_refine_ls_number_parameters 298
_refine_ls_number_reflns 3965
_refine_ls_number_restraints 0
_refine_ls_restrained_S_all 1.085
_refine_ls_R_factor_all 0.0581
_refine_ls_R_factor_gt 0.0451
_refine_ls_shift/su_max 0.002
_refine_ls_shift/su_mean 0.000
_refine_ls_structure_factor_coef Fsqd
_refine_ls_weighting_details 'w=1/[\s^2^(Fo^2^)+(0.0435P)^2^] where P=(Fo^2^+2Fc^2^)/3'
_refine_ls_weighting_scheme calc
_refine_ls_wR_factor_gt 0.0971
_refine_ls_wR_factor_ref 0.1036
_reflns_Friedel_coverage 0.000
_reflns_number_gt 3286
_reflns_number_total 3965
_reflns_threshold_expression 'I > 2\s(I)'
_cod_data_source_file c6ra08981j2.cif
_cod_data_source_block ren535
_cod_original_sg_symbol_H-M 'P 21/c'
_cod_database_code 7236219
_shelx_space_group_comment
;
The symmetry employed for this shelxl refinement is uniquely defined
by the following loop, which should always be used as a source of
symmetry information in preference to the above space-group names.
They are only intended as comments.
;
_shelxl_version_number 2014/6

loop_
_space_group_symop_operation_xyz
'x, y, z'
'-x, y+1/2, -z+1/2'
'-x, -y, -z'
'x, -y-1/2, z-1/2'

loop_
_atom_site_label
_atom_site_type_symbol
_atom_site_fract_x
_atom_site_fract_y
_atom_site_fract_z
_atom_site_U_iso_or_equiv
_atom_site_adp_type
_atom_site_occupancy
_atom_site_site_symmetry_order
_atom_site_calc_flag
_atom_site_refinement_flags_posn
_atom_site_refinement_flags_adp
Re1 Re 0.69112(3) 0.60775(2) 0.02157(2) 0.03061(14) Uani 1 1 d . .
Br1 Br 0.78704(10) 1.14512(4) -0.00897(8) 0.0483(2) Uani 1 1 d . .
Cl1 Cl 0.9085(2) 0.62404(11) 0.18256(17) 0.0494(5) Uani 1 1 d . .
O1 O 0.5111(7) 0.5701(3) 0.1955(5) 0.0588(17) Uani 1 1 d . .
O2 O 0.7613(8) 0.4637(3) 0.0147(7) 0.076(2) Uani 1 1 d . .
O3 O 0.4333(9) 0.5920(3) -0.1838(6) 0.079(2) Uani 1 1 d . .
N1 N 0.8347(7) 0.6363(3) -0.0865(5) 0.0338(14) Uani 1 1 d . .
N2 N 0.6792(6) 0.7154(3) 0.0153(4) 0.0301(14) Uani 1 1 d . .
N3 N 0.4961(7) 0.7399(4) 0.2317(6) 0.0513(19) Uani 1 1 d . .
C15 C 0.3666(7) 0.6972(3) 0.0483(6) 0.0257(15) Uani 1 1 d . .
H15 H 0.3625 0.6899 -0.0295 0.031 Uiso 1 1 calc R U
C1 C 0.5753(9) 0.5860(4) 0.1281(7) 0.0384(18) Uani 1 1 d . .
C2 C 0.7327(9) 0.5182(4) 0.0184(7) 0.046(2) Uani 1 1 d . .
C3 C 0.5268(9) 0.5988(4) -0.1138(9) 0.047(2) Uani 1 1 d . .
C4 C 0.9062(11) 0.5941(4) -0.1400(7) 0.055(2) Uani 1 1 d . .
H4 H 0.8926 0.5499 -0.1317 0.066 Uiso 1 1 calc R U
C5 C 0.9968(11) 0.6142(5) -0.2053(8) 0.058(3) Uani 1 1 d . .
H5 H 1.0470 0.5837 -0.2383 0.070 Uiso 1 1 calc R U
C6 C 1.0156(10) 0.6786(5) -0.2234(7) 0.052(2) Uani 1 1 d . .
H6 H 1.0750 0.6926 -0.2706 0.062 Uiso 1 1 calc R U
C7 C 0.9437(9) 0.7221(4) -0.1695(6) 0.0417(19) Uani 1 1 d . .
H7 H 0.9548 0.7663 -0.1794 0.050 Uiso 1 1 calc R U
C8 C 0.8553(8) 0.7005(3) -0.1008(6) 0.0331(17) Uani 1 1 d . .
C9 C 0.7740(8) 0.7436(3) -0.0401(6) 0.0293(16) Uani 1 1 d . .
C10 C 0.7945(8) 0.8093(3) -0.0396(6) 0.0339(18) Uani 1 1 d . .
H10 H 0.8609 0.8265 -0.0778 0.041 Uiso 1 1 calc R U
C11 C 0.7177(8) 0.8510(3) 0.0171(6) 0.0314(17) Uani 1 1 d . .
C12 C 0.6213(8) 0.8209(3) 0.0738(6) 0.0325(17) Uani 1 1 d . .
H12 H 0.5698 0.8456 0.1158 0.039 Uiso 1 1 calc R U
C13 C 0.6029(7) 0.7548(3) 0.0675(6) 0.0273(16) Uani 1 1 d . .
C14 C 0.4834(7) 0.7273(3) 0.1178(6) 0.0275(16) Uani 1 1 d . .
C18 C 0.3825(10) 0.7189(5) 0.2726(8) 0.061(3) Uani 1 1 d . .
H18 H 0.3870 0.7259 0.3506 0.073 Uiso 1 1 calc R U
C17 C 0.2632(9) 0.6887(4) 0.2084(7) 0.046(2) Uani 1 1 d . .
H17 H 0.1880 0.6756 0.2413 0.055 Uiso 1 1 calc R U
C16 C 0.2557(8) 0.6780(4) 0.0948(7) 0.0407(19) Uani 1 1 d . .
H16 H 0.1742 0.6574 0.0485 0.049 Uiso 1 1 calc R U
C19 C 0.7351(8) 0.9215(3) 0.0146(6) 0.0293(16) Uani 1 1 d . .
C20 C 0.7924(11) 0.9496(4) -0.0682(8) 0.060(3) Uani 1 1 d . .
H20 H 0.8215 0.9234 -0.1222 0.072 Uiso 1 1 calc R U
C21 C 0.8083(13) 1.0155(4) -0.0739(8) 0.072(3) Uani 1 1 d . .
H21 H 0.8503 1.0332 -0.1300 0.086 Uiso 1 1 calc R U
C22 C 0.7634(9) 1.0548(4) 0.0015(6) 0.0369(18) Uani 1 1 d . .
C23 C 0.7052(10) 1.0284(4) 0.0854(8) 0.053(2) Uani 1 1 d . .
H23 H 0.6755 1.0549 0.1386 0.064 Uiso 1 1 calc R U
C24 C 0.6909(10) 0.9624(4) 0.0904(8) 0.054(2) Uani 1 1 d . .
H24 H 0.6500 0.9448 0.1472 0.065 Uiso 1 1 calc R U

loop_
_atom_site_aniso_label
_atom_site_aniso_U_11
_atom_site_aniso_U_22
_atom_site_aniso_U_33
_atom_site_aniso_U_23
_atom_site_aniso_U_13
_atom_site_aniso_U_12
Re1 0.0269(2) 0.02490(18) 0.0383(2) -0.00020(12) 0.00453(15) -0.00368(12)
Br1 0.0519(6) 0.0268(4) 0.0685(6) 0.0027(4) 0.0192(5) -0.0023(3)
Cl1 0.0321(12) 0.0672(13) 0.0468(12) -0.0034(11) 0.0060(9) -0.0085(10)
O1 0.050(4) 0.064(4) 0.066(4) 0.031(3) 0.019(3) 0.002(3)
O2 0.062(5) 0.030(3) 0.127(6) -0.006(4) 0.009(4) 0.010(3)
O3 0.077(6) 0.071(5) 0.075(5) 0.003(4) -0.008(4) -0.001(4)
N1 0.031(4) 0.032(3) 0.038(3) 0.000(3) 0.007(3) 0.001(3)
N2 0.034(4) 0.028(3) 0.027(3) 0.000(3) 0.004(3) -0.001(3)
N3 0.039(5) 0.074(5) 0.043(4) -0.019(4) 0.013(3) -0.020(4)
C15 0.018(4) 0.031(4) 0.027(3) -0.001(3) 0.002(3) -0.001(3)
C1 0.030(5) 0.036(4) 0.041(4) 0.006(4) -0.005(4) 0.004(4)
C2 0.033(5) 0.037(5) 0.066(6) -0.005(4) 0.010(4) -0.011(4)
C3 0.016(4) 0.026(4) 0.088(7) -0.008(4) -0.009(4) -0.006(3)
C4 0.083(8) 0.039(5) 0.047(5) -0.014(4) 0.026(5) 0.013(5)
C5 0.066(7) 0.065(6) 0.051(5) -0.007(5) 0.028(5) 0.015(5)
C6 0.049(6) 0.068(6) 0.043(5) -0.005(5) 0.021(4) 0.003(5)
C7 0.039(5) 0.049(5) 0.043(4) 0.005(4) 0.020(4) -0.002(4)
C8 0.039(5) 0.034(4) 0.027(4) 0.007(3) 0.008(3) 0.003(3)
C9 0.029(4) 0.031(4) 0.030(4) 0.003(3) 0.012(3) 0.001(3)
C10 0.036(5) 0.025(4) 0.044(4) 0.000(3) 0.016(4) -0.005(3)
C11 0.024(4) 0.031(4) 0.035(4) -0.003(3) 0.001(3) -0.006(3)
C12 0.024(4) 0.032(4) 0.043(4) 0.001(4) 0.011(3) -0.003(3)
C13 0.018(4) 0.032(4) 0.034(4) -0.001(3) 0.009(3) -0.006(3)
C14 0.015(4) 0.028(3) 0.042(4) 0.004(3) 0.011(3) 0.000(3)
C18 0.050(6) 0.092(8) 0.046(5) -0.014(5) 0.021(5) -0.024(5)
C17 0.026(5) 0.062(5) 0.057(5) 0.004(5) 0.024(4) -0.011(4)
C16 0.016(4) 0.037(4) 0.061(5) -0.004(4) -0.006(4) -0.003(3)
C19 0.022(4) 0.027(4) 0.037(4) 0.004(3) 0.003(3) -0.010(3)
C20 0.101(8) 0.032(4) 0.063(5) 0.000(4) 0.048(6) -0.009(5)
C21 0.133(10) 0.035(5) 0.070(6) 0.005(5) 0.069(7) -0.015(5)
C22 0.041(5) 0.031(4) 0.040(4) -0.004(4) 0.012(4) 0.005(4)
C23 0.067(7) 0.034(4) 0.070(6) -0.003(4) 0.038(5) -0.007(4)
C24 0.064(7) 0.037(4) 0.072(6) 0.008(5) 0.039(5) -0.006(4)

loop_
_atom_type_symbol
_atom_type_description
_atom_type_scat_dispersion_real
_atom_type_scat_dispersion_imag
_atom_type_scat_source
C C 0.0033 0.0016 'International Tables Vol C Tables 4.2.6.8 and 6.1.1.4'
H H 0.0000 0.0000 'International Tables Vol C Tables 4.2.6.8 and 6.1.1.4'
N N 0.0061 0.0033 'International Tables Vol C Tables 4.2.6.8 and 6.1.1.4'
O O 0.0106 0.0060 'International Tables Vol C Tables 4.2.6.8 and 6.1.1.4'
Cl Cl 0.1484 0.1585 'International Tables Vol C Tables 4.2.6.8 and 6.1.1.4'
Re Re -1.0185 7.2310 'International Tables Vol C Tables 4.2.6.8 and 6.1.1.4'
Br Br -0.2901 2.4595 'International Tables Vol C Tables 4.2.6.8 and 6.1.1.4'

loop_
_geom_angle_atom_site_label_1
_geom_angle_atom_site_label_2
_geom_angle_atom_site_label_3
_geom_angle
C2 Re1 C1 86.5(3)
C2 Re1 C3 91.0(3)
C1 Re1 C3 93.4(4)
C2 Re1 N1 95.3(3)
C1 Re1 N1 175.1(3)
C3 Re1 N1 91.1(3)
C2 Re1 N2 169.7(3)
C1 Re1 N2 102.9(3)
C3 Re1 N2 92.5(3)
N1 Re1 N2 75.0(2)
C2 Re1 Cl1 90.7(3)
C1 Re1 Cl1 91.0(2)
C3 Re1 Cl1 175.4(3)
N1 Re1 Cl1 84.45(16)
N2 Re1 Cl1 85.13(15)
C4 N1 C8 117.8(7)
C4 N1 Re1 124.1(6)
C8 N1 Re1 118.1(5)
C13 N2 C9 117.1(6)
C13 N2 Re1 128.4(4)
C9 N2 Re1 114.2(4)
C18 N3 C14 114.5(7)
C14 C15 C16 118.5(6)
C14 C15 H15 120.7
C16 C15 H15 120.7
O1 C1 Re1 176.1(7)
O2 C2 Re1 178.0(8)
O3 C3 Re1 175.8(9)
C5 C4 N1 122.0(8)
C5 C4 H4 119.0
N1 C4 H4 119.0
C4 C5 C6 120.9(8)
C4 C5 H5 119.5
C6 C5 H5 119.5
C5 C6 C7 117.7(8)
C5 C6 H6 121.2
C7 C6 H6 121.2
C6 C7 C8 120.2(8)
C6 C7 H7 119.9
C8 C7 H7 119.9
N1 C8 C7 121.2(7)
N1 C8 C9 114.9(6)
C7 C8 C9 123.9(7)
N2 C9 C10 122.0(6)
N2 C9 C8 117.3(6)
C10 C9 C8 120.7(6)
C9 C10 C11 121.6(6)
C9 C10 H10 119.2
C11 C10 H10 119.2
C10 C11 C12 115.4(7)
C10 C11 C19 121.9(6)
C12 C11 C19 122.6(6)
C13 C12 C11 120.1(7)
C13 C12 H12 119.9
C11 C12 H12 119.9
N2 C13 C12 123.7(6)
N2 C13 C14 119.6(6)
C12 C13 C14 116.6(6)
C15 C14 N3 123.8(6)
C15 C14 C13 120.2(6)
N3 C14 C13 115.7(6)
C17 C18 N3 124.7(8)
C17 C18 H18 117.7
N3 C18 H18 117.7
C18 C17 C16 118.2(7)
C18 C17 H17 120.9
C16 C17 H17 120.9
C17 C16 C15 120.2(7)
C17 C16 H16 119.9
C15 C16 H16 119.9
C20 C19 C24 116.7(7)
C20 C19 C11 120.2(7)
C24 C19 C11 123.0(6)
C19 C20 C21 121.7(8)
C19 C20 H20 119.2
C21 C20 H20 119.2
C22 C21 C20 120.4(8)
C22 C21 H21 119.8
C20 C21 H21 119.8
C21 C22 C23 119.6(7)
C21 C22 Br1 119.2(6)
C23 C22 Br1 121.2(6)
C22 C23 C24 119.3(8)
C22 C23 H23 120.4
C24 C23 H23 120.4
C23 C24 C19 122.3(7)
C23 C24 H24 118.8
C19 C24 H24 118.8

loop_
_geom_bond_atom_site_label_1
_geom_bond_atom_site_label_2
_geom_bond_distance
Re1 C2 1.894(8)
Re1 C1 1.919(9)
Re1 C3 1.950(9)
Re1 N1 2.164(6)
Re1 N2 2.227(6)
Re1 Cl1 2.459(2)
Br1 C22 1.888(7)
O1 C1 1.163(9)
O2 C2 1.162(9)
O3 C3 1.063(10)
N1 C4 1.353(10)
N1 C8 1.357(9)
N2 C13 1.336(9)
N2 C9 1.364(8)
N3 C18 1.351(10)
N3 C14 1.355(9)
C15 C14 1.355(9)
C15 C16 1.355(10)
C15 H15 0.9300
C4 C5 1.352(12)
C4 H4 0.9300
C5 C6 1.367(12)
C5 H5 0.9300
C6 C7 1.376(11)
C6 H6 0.9300
C7 C8 1.376(10)
C7 H7 0.9300
C8 C9 1.475(10)
C9 C10 1.370(10)
C10 C11 1.401(10)
C10 H10 0.9300
C11 C12 1.404(10)
C11 C19 1.465(10)
C12 C13 1.376(9)
C12 H12 0.9300
C13 C14 1.509(9)
C18 C17 1.347(11)
C18 H18 0.9300
C17 C16 1.355(11)
C17 H17 0.9300
C16 H16 0.9300
C19 C20 1.364(11)
C19 C24 1.374(11)
C20 C21 1.373(11)
C20 H20 0.9300
C21 C22 1.352(11)
C21 H21 0.9300
C22 C23 1.365(11)
C23 C24 1.373(11)
C23 H23 0.9300
C24 H24 0.9300
